data_1543454
loop_
_publ_author_name
'Zhang, Bi-Song'
'Wu, Chang-Sheng'

_publ_section_title
;
 <i>catena</i>-Poly[[(2,2'-bipyridine-\k^2^<i>N</i>,<i>N</i>')lead(II)]-di-\m-bromido]
;
_journal_issue 5
_journal_name_full IUCrData
_journal_page_first x160782
_journal_paper_doi 10.1107/S2414314616007823
_journal_volume 1
_journal_year 2016
_chemical_formula_iupac '[Pb Br2 (C10 H8 N2)]'
_chemical_formula_moiety 'C10 H8 Br2 N2 Pb'
_chemical_formula_sum 'C10 H8 Br2 N2 Pb'
_chemical_formula_weight 523.19
_chemical_name_systematic <i>catena</i>-Poly[[(2,2'-bipyridine-\k^2^<i>N</i>,<i>N</i>')lead(II)]-di-\m-bromido]
_space_group_IT_number 15
_symmetry_cell_setting monoclinic
_symmetry_space_group_name_Hall '-C 2yc'
_symmetry_space_group_name_H-M 'C 1 2/c 1'
_atom_sites_solution_hydrogens geom
_atom_sites_solution_primary direct
_atom_sites_solution_secondary difmap
_audit_creation_method SHELXL-97
_cell_angle_alpha 90.00
_cell_angle_beta 104.79(3)
_cell_angle_gamma 90.00
_cell_formula_units_Z 4
_cell_length_a 16.249(3)
_cell_length_b 9.878(2)
_cell_length_c 8.2425(16)
_cell_measurement_reflns_used 4297
_cell_measurement_temperature 293(2)
_cell_measurement_theta_max 24.49
_cell_measurement_theta_min 3.28
_cell_volume 1279.2(5)
_computing_cell_refinement
;
RAPID-AUTO (Rigaku, 1998)
;
_computing_data_collection
;
RAPID-AUTO (Rigaku, 1998)
;
_computing_data_reduction
;
CrystalStructure (Rigaku/MSC, 2002)
;
_computing_molecular_graphics
;
SHELXTL (Sheldrick, 2008)
;
_computing_publication_material
;
SHELXL97 (Sheldrick, 2008)
;
_computing_structure_refinement
;
SHELXL97 (Sheldrick, 2008)
;
_computing_structure_solution
;
SHELXS97 (Sheldrick, 2008)
;
_diffrn_ambient_temperature 293(2)
_diffrn_measured_fraction_theta_full 0.997
_diffrn_measured_fraction_theta_max 0.997
_diffrn_measurement_device_type 'Rigaku R-AXIS RAPID'
_diffrn_measurement_method '\w scans'
_diffrn_radiation_monochromator graphite
_diffrn_radiation_source 'fine-focus sealed tube'
_diffrn_radiation_type MoK\a
_diffrn_radiation_wavelength 0.71073
_diffrn_reflns_av_R_equivalents 0.1234
_diffrn_reflns_av_sigmaI/netI 0.0872
_diffrn_reflns_limit_h_max 18
_diffrn_reflns_limit_h_min -18
_diffrn_reflns_limit_k_max 11
_diffrn_reflns_limit_k_min -11
_diffrn_reflns_limit_l_max 8
_diffrn_reflns_limit_l_min -9
_diffrn_reflns_number 4632
_diffrn_reflns_theta_full 24.49
_diffrn_reflns_theta_max 24.49
_diffrn_reflns_theta_min 3.28
_exptl_absorpt_coefficient_mu 19.405
_exptl_absorpt_correction_T_max 0.017
_exptl_absorpt_correction_T_min 0.013
_exptl_absorpt_correction_type multi-scan
_exptl_absorpt_process_details
;
(ABSCOR; Higashi, 1995)
;
_exptl_crystal_colour yellow
_exptl_crystal_density_diffrn 2.717
_exptl_crystal_density_method 'not measured'
_exptl_crystal_description cuboid
_exptl_crystal_F_000 936
_exptl_crystal_size_max 0.24
_exptl_crystal_size_mid 0.23
_exptl_crystal_size_min 0.21
_refine_diff_density_max 1.641
_refine_diff_density_min -1.973
_refine_ls_extinction_coef 0.0010(2)
_refine_ls_extinction_expression Fc^*^=kFc[1+0.001xFc^2^\l^3^/sin(2\q)]^-1/4^
_refine_ls_extinction_method
;
SHELXL97 (Sheldrick, 2008)
;
_refine_ls_goodness_of_fit_ref 1.211
_refine_ls_hydrogen_treatment constr
_refine_ls_matrix_type full
_refine_ls_number_parameters 58
_refine_ls_number_reflns 1053
_refine_ls_number_restraints 21
_refine_ls_restrained_S_all 1.305
_refine_ls_R_factor_all 0.0628
_refine_ls_R_factor_gt 0.0426
_refine_ls_shift/su_max 0.000
_refine_ls_shift/su_mean 0.000
_refine_ls_structure_factor_coef Fsqd
_refine_ls_weighting_details 'calc w=1/[\s^2^(Fo^2^)+(0.0000P)^2^+35.8179P] where P=(Fo^2^+2Fc^2^)/3'
_refine_ls_weighting_scheme calc
_refine_ls_wR_factor_gt 0.0860
_refine_ls_wR_factor_ref 0.1236
_reflns_number_gt 871
_reflns_number_total 1053
_reflns_threshold_expression >2sigma(I)
_cod_data_source_file wm4013sup1.cif
_cod_data_source_block I
_cod_original_cell_volume 1279.2(4)
_cod_original_sg_symbol_H-M 'C 2/c'
_cod_database_code 1543454

loop_
_symmetry_equiv_pos_as_xyz
'x, y, z'
'-x, y, -z+1/2'
'x+1/2, y+1/2, z'
'-x+1/2, y+1/2, -z+1/2'
'-x, -y, -z'
'x, -y, z-1/2'
'-x+1/2, -y+1/2, -z'
'x+1/2, -y+1/2, z-1/2'

loop_
_atom_site_type_symbol
_atom_site_label
_atom_site_fract_x
_atom_site_fract_y
_atom_site_fract_z
_atom_site_U_iso_or_equiv
_atom_site_adp_type
_atom_site_calc_flag
_atom_site_refinement_flags
_atom_site_occupancy
_atom_site_symmetry_multiplicity
Pb Pb1 0.5000 0.43060(8) 0.2500 0.0502(5) Uani d SU 1 2
Br Br1 0.62002(14) 0.3951(2) 0.0295(3) 0.0700(6) Uani d U 1 1
C C1 0.3595(8) 0.2242(10) -0.0180(13) 0.073(6) Uani d G 1 1
H H1 0.3389 0.3078 -0.0624 0.087 Uiso calc R 1 1
C C2 0.3177(7) 0.1061(13) -0.0845(14) 0.086(5) Uani d GU 1 1
H H2 0.2692 0.1106 -0.1733 0.103 Uiso calc R 1 1
C C3 0.3485(8) -0.0188(10) -0.0181(17) 0.086(5) Uani d GU 1 1
H H3 0.3206 -0.0979 -0.0626 0.103 Uiso calc R 1 1
C C4 0.4210(8) -0.0256(7) 0.1147(16) 0.061(4) Uani d GU 1 1
H H4 0.4416 -0.1092 0.1590 0.073 Uiso calc R 1 1
C C5 0.4628(6) 0.0925(9) 0.1811(12) 0.059(4) Uani d GU 1 1
N N1 0.4320(7) 0.2174(8) 0.1147(12) 0.055(4) Uani d G 1 1

loop_
_atom_site_aniso_label
_atom_site_aniso_U_11
_atom_site_aniso_U_22
_atom_site_aniso_U_33
_atom_site_aniso_U_12
_atom_site_aniso_U_13
_atom_site_aniso_U_23
Pb1 0.0539(7) 0.0463(6) 0.0447(6) 0.000 0.0023(4) 0.000
Br1 0.0603(14) 0.0770(12) 0.0718(12) 0.0152(10) 0.0151(9) 0.0157(9)
C1 0.074(15) 0.092(13) 0.043(9) 0.022(11) -0.002(10) -0.022(9)
C2 0.060(11) 0.098(10) 0.101(12) -0.010(9) 0.022(10) -0.046(10)
C3 0.060(11) 0.098(10) 0.101(12) -0.010(9) 0.023(10) -0.046(10)
C4 0.063(9) 0.050(6) 0.083(9) -0.009(6) 0.041(8) -0.010(6)
C5 0.060(9) 0.049(6) 0.081(9) -0.008(6) 0.042(8) -0.010(6)
N1 0.045(9) 0.062(8) 0.059(8) -0.003(7) 0.011(7) -0.016(7)

loop_
_atom_type_symbol
_atom_type_description
_atom_type_scat_dispersion_real
_atom_type_scat_dispersion_imag
_atom_type_scat_source
C C 0.0033 0.0016 'International Tables Vol C Tables 4.2.6.8 and 6.1.1.4'
H H 0.0000 0.0000 'International Tables Vol C Tables 4.2.6.8 and 6.1.1.4'
N N 0.0061 0.0033 'International Tables Vol C Tables 4.2.6.8 and 6.1.1.4'
Br Br -0.2901 2.4595 'International Tables Vol C Tables 4.2.6.8 and 6.1.1.4'
Pb Pb -3.3944 10.1111 'International Tables Vol C Tables 4.2.6.8 and 6.1.1.4'

loop_
_geom_angle_atom_site_label_1
_geom_angle_atom_site_label_2
_geom_angle_atom_site_label_3
_geom_angle_site_symmetry_1
_geom_angle_site_symmetry_3
_geom_angle
N1 Pb1 N1 . 2_655 65.5(6)
N1 Pb1 Br1 . . 85.0(3)
N1 Pb1 Br1 2_655 . 83.7(6)
N1 Pb1 Br1 . 2_655 83.7(3)
N1 Pb1 Br1 2_655 2_655 85.0(6)
Br1 Pb1 Br1 . 2_655 166.60(8)
N1 Pb1 Br1 . 6_566 155.8(2)
N1 Pb1 Br1 2_655 6_566 90.8(4)
Br1 Pb1 Br1 . 6_566 97.52(7)
Br1 Pb1 Br1 2_655 6_566 89.87(6)
N1 Pb1 Br1 . 5_665 90.8(2)
N1 Pb1 Br1 2_655 5_665 155.8(4)
Br1 Pb1 Br1 . 5_665 89.87(6)
Br1 Pb1 Br1 2_655 5_665 97.52(7)
Br1 Pb1 Br1 6_566 5_665 113.19(9)
Pb1 Br1 Pb1 . 5_665 90.13(6)
C2 C1 N1 . . 120.0
C2 C1 H1 . . 120.0
N1 C1 H1 . . 120.0
C1 C2 C3 . . 120.0
C1 C2 H2 . . 120.0
C3 C2 H2 . . 120.0
C2 C3 C4 . . 120.0
C2 C3 H3 . . 120.0
C4 C3 H3 . . 120.0
C5 C4 C3 . . 120.0
C5 C4 H4 . . 120.0
C3 C4 H4 . . 120.0
C4 C5 N1 . . 120.0
C4 C5 C5 . 2_655 122.73(11)
N1 C5 C5 . 2_655 117.27(9)
C5 N1 C1 . . 120.0
C5 N1 Pb1 . . 119.9(5)
C1 N1 Pb1 . . 120.0(5)

loop_
_geom_bond_atom_site_label_1
_geom_bond_atom_site_label_2
_geom_bond_site_symmetry_2
_geom_bond_distance
Pb1 N1 . 2.504(7)
Pb1 N1 2_655 2.504(15)
Pb1 Br1 . 3.006(2)
Pb1 Br1 2_655 3.006(2)
Pb1 Br1 6_566 3.128(2)
Pb1 Br1 5_665 3.128(2)
Br1 Pb1 5_665 3.128(2)
C1 C2 . 1.3900
C1 N1 . 1.3900
C1 H1 . 0.9300
C2 C3 . 1.3900
C2 H2 . 0.9300
C3 C4 . 1.3900
C3 H3 . 0.9300
C4 C5 . 1.3900
C4 H4 . 0.9300
C5 N1 . 1.3900
C5 C5 2_655 1.433(17)

loop_
_geom_hbond_atom_site_label_D
_geom_hbond_atom_site_label_H
_geom_hbond_atom_site_label_A
_geom_hbond_site_symmetry_A
_geom_hbond_distance_DH
_geom_hbond_distance_HA
_geom_hbond_distance_DA
_geom_hbond_angle_DHA
_geom_hbond_publ_flag
C2 H2 Br1 8_455 0.93 2.98 3.906(9) 174 yes

_cod_database_fobs_code 1543454
